data_7200861
loop_
_publ_author_name
'Lepeltier, Marc'
'Hiltz, Jonathan'
'Lockwood, Tobias'
'B\'elanger-Gari\'epy, Francine'
'Perepichka, Dmitrii F.'

_publ_section_title
;
 Towards crystal engineering of solid-state polymerization in
 dibromothiophenes
;
_journal_issue 29
_journal_name_full 'Journal of Materials Chemistry'
_journal_page_first 5167
_journal_paper_doi 10.1039/b822997j
_journal_volume 19
_journal_year 2009
_chemical_compound_source 'Synthesized by the authors. See text'
_chemical_formula_moiety 'C8 H6 Br2 O2 S2'
_chemical_formula_sum 'C8 H6 Br2 O2 S2'
_chemical_formula_weight 358.07
_chemical_name_systematic
;
?
;
_space_group_IT_number 61
_symmetry_cell_setting orthorhombic
_symmetry_space_group_name_Hall '-P 2ac 2ab'
_symmetry_space_group_name_H-M 'P b c a'
_atom_sites_solution_hydrogens geom
_atom_sites_solution_primary direct
_atom_sites_solution_secondary difmap
_audit_creation_method SHELXL-97
_cell_angle_alpha 90.00
_cell_angle_beta 90.00
_cell_angle_gamma 90.00
_cell_formula_units_Z 8
_cell_length_a 9.3142(3)
_cell_length_b 11.3466(4)
_cell_length_c 19.4858(7)
_cell_measurement_reflns_used 12389
_cell_measurement_temperature 150(2)
_cell_measurement_theta_max 142.8
_cell_measurement_theta_min 4.54
_cell_volume 2059.35(12)
_computing_cell_refinement 'SMART (Bruker, 2003)'
_computing_data_collection 'SMART (Bruker, 2003)'
_computing_data_reduction 'SAINT (Bruker, 2004)'
_computing_molecular_graphics 'SHELXTL (Bruker, 1997)'
_computing_publication_material 'UdMX (local program)'
_computing_structure_refinement 'SHELXL97 (Sheldrick, 1997)'
_computing_structure_solution 'SHELXS97 (Sheldrick, 1997)'
_diffrn_ambient_temperature 150(2)
_diffrn_detector_area_resol_mean 5.5
_diffrn_measured_fraction_theta_full 0.997
_diffrn_measured_fraction_theta_max 0.997
_diffrn_measurement_device_type 'Bruker Smart 6000'
_diffrn_measurement_method \w
_diffrn_radiation_monochromator 'Montel 200 optics'
_diffrn_radiation_source 'Rotating Anode'
_diffrn_radiation_type CuK\a
_diffrn_radiation_wavelength 1.54178
_diffrn_reflns_av_R_equivalents 0.069
_diffrn_reflns_av_sigmaI/netI 0.0226
_diffrn_reflns_limit_h_max 11
_diffrn_reflns_limit_h_min -10
_diffrn_reflns_limit_k_max 13
_diffrn_reflns_limit_k_min -13
_diffrn_reflns_limit_l_max 23
_diffrn_reflns_limit_l_min -24
_diffrn_reflns_number 24995
_diffrn_reflns_theta_full 72.00
_diffrn_reflns_theta_max 72.00
_diffrn_reflns_theta_min 4.54
_diffrn_standards_decay_% 0.00
_diffrn_standards_number 5
_exptl_absorpt_coefficient_mu 13.546
_exptl_absorpt_correction_T_max 0.4300
_exptl_absorpt_correction_T_min 0.2000
_exptl_absorpt_correction_type multi-scan
_exptl_absorpt_process_details 'Sadabs (Sheldrick,1996)'
_exptl_crystal_colour blue
_exptl_crystal_density_diffrn 2.310
_exptl_crystal_density_method 'not measured'
_exptl_crystal_description CHUNK
_exptl_crystal_F_000 1376
_exptl_crystal_size_max 0.20
_exptl_crystal_size_mid 0.06
_exptl_crystal_size_min 0.04
_refine_diff_density_max 1.460
_refine_diff_density_min -1.283
_refine_diff_density_rms 0.221
_refine_ls_extinction_method none
_refine_ls_goodness_of_fit_ref 1.229
_refine_ls_hydrogen_treatment constr
_refine_ls_matrix_type full
_refine_ls_number_parameters 127
_refine_ls_number_reflns 2010
_refine_ls_number_restraints 0
_refine_ls_restrained_S_all 1.229
_refine_ls_R_factor_all 0.0505
_refine_ls_R_factor_gt 0.0492
_refine_ls_shift/su_max 0.000
_refine_ls_shift/su_mean 0.000
_refine_ls_structure_factor_coef Fsqd
_refine_ls_weighting_details 'calc w=1/[\s^2^(Fo^2^)+(0.0676P)^2^+11.4001P] where P=(Fo^2^+2Fc^2^)/3'
_refine_ls_weighting_scheme calc
_refine_ls_wR_factor_gt 0.1409
_refine_ls_wR_factor_ref 0.1418
_reflns_number_gt 1940
_reflns_number_total 2010
_reflns_threshold_expression I>2\s(I)
_cod_data_source_file b822997j.txt
_cod_data_source_block 4C
_cod_depositor_comments
;
The following automatic conversions were performed:
'_symmetry_cell_setting' value 'Orthorhombic' changed to 'orthorhombic'
according to '/home/saulius/struct/CIF-dictionaries/cif_core.dic'
dictionary named 'cif_core.dic' version 2.4.1 from
2010-06-29.

'_geom_angle_publ_flag' value 'Y' changed to 'y' according to
'/home/saulius/struct/CIF-dictionaries/cif_core.dic' dictionary named
'cif_core.dic' version 2.4.1 from 2010-06-29 (24
times).

'_geom_bond_publ_flag' value 'Y' changed to 'y' according to
'/home/saulius/struct/CIF-dictionaries/cif_core.dic' dictionary named
'cif_core.dic' version 2.4.1 from 2010-06-29 (16
times).

'_geom_torsion_publ_flag' value 'Y' changed to 'y' according to
'/home/saulius/struct/CIF-dictionaries/cif_core.dic' dictionary named
'cif_core.dic' version 2.4.1 from 2010-06-29 (34 times).

Automatic conversion script
Id: cif_fix_enum 1527 2010-12-29 10:47:43Z saulius 
;
_cod_original_sg_symbol_H-M Pbca
_cod_database_code 7200861

loop_
_symmetry_equiv_pos_as_xyz
'x, y, z'
'-x+1/2, -y, z+1/2'
'-x, y+1/2, -z+1/2'
'x+1/2, -y+1/2, -z'
'-x, -y, -z'
'x-1/2, y, -z-1/2'
'x, -y-1/2, z-1/2'
'-x-1/2, y-1/2, z'

loop_
_atom_site_label
_atom_site_type_symbol
_atom_site_fract_x
_atom_site_fract_y
_atom_site_fract_z
_atom_site_U_iso_or_equiv
_atom_site_adp_type
_atom_site_occupancy
_atom_site_symmetry_multiplicity
_atom_site_calc_flag
_atom_site_refinement_flags
_atom_site_disorder_assembly
_atom_site_disorder_group
Br2 Br 1.17979(7) 0.49009(6) 0.41074(3) 0.0324(2) Uani 1 1 d . . .
Br5 Br 1.04313(8) 0.94561(6) 0.25740(4) 0.0352(2) Uani 1 1 d . . .
S1 S 1.19249(15) 0.72117(13) 0.32270(8) 0.0256(3) Uani 1 1 d . . .
S5 S 0.57258(17) 0.67712(14) 0.49250(8) 0.0317(4) Uani 1 1 d . . .
O3 O 0.8498(4) 0.5878(4) 0.4056(2) 0.0254(8) Uani 1 1 d . . .
O4 O 0.7892(4) 0.8068(4) 0.3340(2) 0.0253(9) Uani 1 1 d . . .
C2 C 1.0940(6) 0.6210(5) 0.3699(3) 0.0217(11) Uani 1 1 d . . .
C3 C 0.9529(6) 0.6505(5) 0.3726(3) 0.0207(11) Uani 1 1 d . . .
C4 C 0.9237(6) 0.7589(5) 0.3379(3) 0.0205(11) Uani 1 1 d . . .
C5 C 1.0409(6) 0.8046(5) 0.3079(3) 0.0226(11) Uani 1 1 d . . .
C6 C 0.5995(7) 0.5642(5) 0.4269(3) 0.0311(13) Uani 1 1 d . . .
H6A H 0.6347 0.4904 0.4481 0.037 Uiso 1 1 calc R . .
H6B H 0.5079 0.5473 0.4030 0.037 Uiso 1 1 calc R . .
C7 C 0.7087(6) 0.6112(5) 0.3767(3) 0.0255(12) Uani 1 1 d . . .
H7 H 0.6976 0.5741 0.3305 0.031 Uiso 1 1 calc R . .
C8 C 0.6831(6) 0.7443(5) 0.3739(3) 0.0246(12) Uani 1 1 d . . .
H8 H 0.5873 0.7579 0.3521 0.029 Uiso 1 1 calc R . .
C9 C 0.6756(6) 0.7881(5) 0.4469(3) 0.0264(12) Uani 1 1 d . . .
H9A H 0.6271 0.8657 0.4491 0.032 Uiso 1 1 calc R . .
H9B H 0.7730 0.7958 0.4668 0.032 Uiso 1 1 calc R . .

loop_
_atom_site_aniso_label
_atom_site_aniso_U_11
_atom_site_aniso_U_22
_atom_site_aniso_U_33
_atom_site_aniso_U_23
_atom_site_aniso_U_13
_atom_site_aniso_U_12
Br2 0.0335(4) 0.0278(4) 0.0360(4) 0.0046(3) 0.0020(3) 0.0067(2)
Br5 0.0425(4) 0.0306(4) 0.0323(4) 0.0068(3) 0.0101(3) 0.0052(3)
S1 0.0242(7) 0.0238(7) 0.0288(7) 0.0040(6) 0.0071(5) 0.0018(5)
S5 0.0361(8) 0.0278(8) 0.0313(8) 0.0013(6) 0.0104(6) -0.0011(6)
O3 0.0210(19) 0.0225(19) 0.033(2) 0.0076(17) 0.0015(16) -0.0010(16)
O4 0.0199(19) 0.026(2) 0.030(2) 0.0114(17) 0.0020(15) 0.0016(16)
C2 0.026(3) 0.018(3) 0.022(3) 0.003(2) 0.003(2) 0.002(2)
C3 0.023(3) 0.019(3) 0.020(2) 0.000(2) 0.002(2) 0.000(2)
C4 0.021(3) 0.021(3) 0.020(2) 0.001(2) -0.001(2) 0.001(2)
C5 0.031(3) 0.016(2) 0.021(3) 0.004(2) 0.000(2) -0.001(2)
C6 0.032(3) 0.026(3) 0.034(3) -0.001(2) 0.003(3) -0.008(3)
C7 0.024(3) 0.025(3) 0.027(3) -0.002(2) -0.001(2) -0.003(2)
C8 0.020(3) 0.023(3) 0.031(3) 0.007(2) -0.001(2) 0.000(2)
C9 0.029(3) 0.019(3) 0.031(3) 0.002(2) 0.002(2) 0.000(2)

loop_
_atom_type_symbol
_atom_type_description
_atom_type_scat_dispersion_real
_atom_type_scat_dispersion_imag
_atom_type_scat_source
C C 0.0181 0.0091 'International Tables Vol C Tables 4.2.6.8 and 6.1.1.4'
H H 0.0000 0.0000 'International Tables Vol C Tables 4.2.6.8 and 6.1.1.4'
O O 0.0492 0.0322 'International Tables Vol C Tables 4.2.6.8 and 6.1.1.4'
S S 0.3331 0.5567 'International Tables Vol C Tables 4.2.6.8 and 6.1.1.4'
Br Br -0.6763 1.2805 'International Tables Vol C Tables 4.2.6.8 and 6.1.1.4'

loop_
_geom_angle_atom_site_label_1
_geom_angle_atom_site_label_2
_geom_angle_atom_site_label_3
_geom_angle_site_symmetry_1
_geom_angle_site_symmetry_2
_geom_angle_site_symmetry_3
_geom_angle
_geom_angle_publ_flag
C5 S1 C2 . . . 90.9(3) y
C9 S5 C6 . . . 94.1(3) y
C3 O3 C7 . . . 111.1(4) y
C4 O4 C8 . . . 113.8(4) y
C3 C2 S1 . . . 111.9(4) y
C3 C2 BR2 . . . 126.5(4) y
S1 C2 BR2 . . . 121.6(3) y
O3 C3 C2 . . . 125.0(5) y
O3 C3 C4 . . . 122.8(5) y
C2 C3 C4 . . . 112.2(5) y
C5 C4 O4 . . . 124.6(5) y
C5 C4 C3 . . . 112.6(5) y
O4 C4 C3 . . . 122.8(5) y
C4 C5 S1 . . . 112.4(4) y
C4 C5 BR5 . . . 124.4(4) y
S1 C5 BR5 . . . 123.1(3) y
C7 C6 S5 . . . 107.4(4) y
C7 C6 H6A . . . 110.2 ?
S5 C6 H6A . . . 110.2 ?
C7 C6 H6B . . . 110.2 ?
S5 C6 H6B . . . 110.2 ?
H6A C6 H6B . . . 108.5 ?
O3 C7 C6 . . . 107.1(5) y
O3 C7 C8 . . . 109.5(5) y
C6 C7 C8 . . . 105.5(5) y
O3 C7 H7 . . . 111.5 ?
C6 C7 H7 . . . 111.5 ?
C8 C7 H7 . . . 111.5 ?
O4 C8 C9 . . . 112.2(5) y
O4 C8 C7 . . . 113.4(5) y
C9 C8 C7 . . . 107.4(5) y
O4 C8 H8 . . . 107.9 ?
C9 C8 H8 . . . 107.9 ?
C7 C8 H8 . . . 107.9 ?
C8 C9 S5 . . . 104.9(4) y
C8 C9 H9A . . . 110.8 ?
S5 C9 H9A . . . 110.8 ?
C8 C9 H9B . . . 110.8 ?
S5 C9 H9B . . . 110.8 ?
H9A C9 H9B . . . 108.8 ?

loop_
_geom_bond_atom_site_label_1
_geom_bond_atom_site_label_2
_geom_bond_site_symmetry_1
_geom_bond_site_symmetry_2
_geom_bond_distance
_geom_bond_publ_flag
Br2 C2 . . 1.865(5) y
Br5 C5 . . 1.879(5) y
S1 C5 . . 1.724(6) y
S1 C2 . . 1.726(6) y
S5 C9 . . 1.815(6) y
S5 C6 . . 1.827(6) y
O3 C3 . . 1.357(7) y
O3 C7 . . 1.454(7) y
O4 C4 . . 1.368(7) y
O4 C8 . . 1.443(7) y
C2 C3 . . 1.357(8) y
C3 C4 . . 1.430(8) y
C4 C5 . . 1.342(8) y
C6 C7 . . 1.508(8) y
C6 H6a . . 0.99 ?
C6 H6b . . 0.99 ?
C7 C8 . . 1.530(8) y
C7 H7 . . 1 ?
C8 C9 . . 1.509(9) y
C8 H8 . . 1 ?
C9 H9a . . 0.99 ?
C9 H9b . . 0.99 ?

loop_
_geom_torsion_atom_site_label_1
_geom_torsion_atom_site_label_2
_geom_torsion_atom_site_label_3
_geom_torsion_atom_site_label_4
_geom_torsion_site_symmetry_1
_geom_torsion_site_symmetry_2
_geom_torsion_site_symmetry_3
_geom_torsion_site_symmetry_4
_geom_torsion
_geom_torsion_publ_flag
C5 S1 C2 C3 . . . . 0.9(5) y
C5 S1 C2 BR2 . . . . -179.0(4) y
C7 O3 C3 C2 . . . . -156.1(5) y
C7 O3 C3 C4 . . . . 25.8(7) y
S1 C2 C3 O3 . . . . 179.6(4) y
BR2 C2 C3 O3 . . . . -0.6(9) y
S1 C2 C3 C4 . . . . -2.1(6) y
BR2 C2 C3 C4 . . . . 177.8(4) y
C8 O4 C4 C5 . . . . -176.8(5) y
C8 O4 C4 C3 . . . . 5.9(8) y
O3 C3 C4 C5 . . . . -179.0(5) y
C2 C3 C4 C5 . . . . 2.7(7) y
O3 C3 C4 O4 . . . . -1.3(8) y
C2 C3 C4 O4 . . . . -179.7(5) y
O4 C4 C5 S1 . . . . -179.6(5) y
C3 C4 C5 S1 . . . . -2.0(6) y
O4 C4 C5 BR5 . . . . 2.1(8) y
C3 C4 C5 BR5 . . . . 179.7(4) y
C2 S1 C5 C4 . . . . 0.7(5) y
C2 S1 C5 BR5 . . . . 179.0(4) y
C9 S5 C6 C7 . . . . 9.1(5) y
C3 O3 C7 C6 . . . . -165.6(5) y
C3 O3 C7 C8 . . . . -51.7(6) y
S5 C6 C7 O3 . . . . 83.2(5) y
S5 C6 C7 C8 . . . . -33.4(6) y
C4 O4 C8 C9 . . . . 87.9(6) y
C4 O4 C8 C7 . . . . -33.9(7) y
O3 C7 C8 O4 . . . . 58.3(6) y
C6 C7 C8 O4 . . . . 173.3(5) y
O3 C7 C8 C9 . . . . -66.2(6) y
C6 C7 C8 C9 . . . . 48.8(6) y
O4 C8 C9 S5 . . . . -166.2(4) y
C7 C8 C9 S5 . . . . -40.9(5) y
C6 S5 C9 C8 . . . . 18.2(4) y
